data_4021112
loop_
_publ_author_name
'Leo A. Paquette'
'Christopher K. Seekamp'
'Alexandra L. Kahane'
'David G. Hilmey'
'Judith Gallucci'

_publ_section_title
;
 Stereochemical Features of Lewis Acid-Promoted Glycosidations
 Involving 4'-Spiroannulated DNA Building Blocks
;
_journal_name_full 'Journal of Organic Chemistry'
_journal_page_first 7442
_journal_page_last 7447
_journal_paper_doi 10.1021/jo048904g
_journal_volume 69
_journal_year 2004
_chemical_absolute_configuration syn
_chemical_formula_moiety 'C12 H16 N2 O5'
_chemical_formula_sum 'C12 H16 N2 O5'
_chemical_formula_weight 268.27
_space_group_IT_number 19
_symmetry_cell_setting orthorhombic
_symmetry_space_group_name_Hall 'P 2ac 2ab'
_symmetry_space_group_name_H-M 'P 21 21 21'
_cell_angle_alpha 90.00
_cell_angle_beta 90.00
_cell_angle_gamma 90.00
_cell_formula_units_Z 4
_cell_length_a 7.0620(10)
_cell_length_b 12.245(2)
_cell_length_c 13.548(2)
_cell_measurement_temperature 200(2)
_cell_volume 1171.6(3)
_diffrn_ambient_temperature 200(2)
_exptl_crystal_density_diffrn 1.521
_cod_database_code 4021112

loop_
_symmetry_equiv_pos_as_xyz
'x, y, z'
'-x+1/2, -y, z+1/2'
'x+1/2, -y+1/2, -z'
'-x, y+1/2, -z+1/2'

loop_
_atom_site_aniso_label
_atom_site_aniso_U_11
_atom_site_aniso_U_22
_atom_site_aniso_U_33
_atom_site_aniso_U_23
_atom_site_aniso_U_13
_atom_site_aniso_U_12
O1 0.0215(6) 0.0180(6) 0.0224(7) 0.0041(5) -0.0031(5) -0.0031(5)
O2 0.0291(7) 0.0191(6) 0.0341(8) -0.0060(6) -0.0023(6) 0.0003(6)
O3 0.0226(7) 0.0218(6) 0.0292(8) -0.0007(5) -0.0021(6) 0.0060(6)
O4 0.0205(7) 0.0240(6) 0.0314(7) 0.0020(5) 0.0037(5) 0.0023(5)
O5 0.0295(7) 0.0179(6) 0.0484(8) 0.0075(6) -0.0004(6) 0.0011(6)
N1 0.0214(7) 0.0158(7) 0.0228(8) 0.0030(6) 0.0023(6) 0.0003(6)
N2 0.0216(7) 0.0183(7) 0.0268(8) 0.0022(6) 0.0000(6) -0.0018(6)
C1 0.0229(9) 0.0163(8) 0.0210(9) 0.0015(7) -0.0014(7) 0.0004(7)
C2 0.0231(9) 0.0176(8) 0.0237(9) 0.0011(7) -0.0023(7) 0.0005(7)
C3 0.0270(10) 0.0192(9) 0.0322(11) 0.0022(8) 0.0017(8) -0.0036(7)
C4 0.0218(9) 0.0239(9) 0.0331(11) 0.0028(8) 0.0009(8) -0.0031(8)
C5 0.0208(9) 0.0221(9) 0.0313(10) 0.0008(8) 0.0016(8) 0.0014(7)
C6 0.0241(9) 0.0175(8) 0.0249(10) 0.0004(7) -0.0029(8) 0.0012(7)
C7 0.0186(9) 0.0200(9) 0.0327(10) 0.0026(8) -0.0022(8) -0.0006(8)
C8 0.0212(8) 0.0132(8) 0.0286(10) 0.0012(7) 0.0033(8) 0.0022(7)
C9 0.0217(9) 0.0200(8) 0.0183(9) -0.0003(7) 0.0012(7) 0.0006(7)
C10 0.0267(9) 0.0196(9) 0.0223(9) 0.0023(7) -0.0022(8) 0.0031(8)
C11 0.0213(9) 0.0237(9) 0.0266(10) 0.0032(7) 0.0012(7) 0.0020(8)
C12 0.0204(9) 0.0203(9) 0.0243(10) 0.0017(7) 0.0016(7) 0.0000(7)

loop_
_atom_site_label
_atom_site_type_symbol
_atom_site_fract_x
_atom_site_fract_y
_atom_site_fract_z
_atom_site_U_iso_or_equiv
_atom_site_thermal_displace_type
_atom_site_occupancy
_atom_site_calc_flag
_atom_site_refinement_flags
_atom_site_disorder_group
O1 O 0.2213(2) 0.23628(9) 0.89154(9) 0.0206(3) Uani 1 d . .
O2 O 0.1955(2) 0.09001(10) 0.71784(10) 0.0274(3) Uani 1 d . .
H1O2 H 0.1142(40) 0.0510(21) 0.6822(19) 0.058(8) Uiso 1 d . .
O3 O 0.0631(2) 0.42979(10) 0.85346(10) 0.0245(3) Uani 1 d . .
H1O3 H 0.1274(34) 0.4350(18) 0.9062(18) 0.038(6) Uiso 1 d . .
O4 O -0.2159(2) 0.03579(10) 0.97165(9) 0.0253(3) Uani 1 d . .
O5 O 0.1842(2) -0.25185(11) 1.00050(12) 0.0319(3) Uani 1 d . .
N1 N 0.0975(2) 0.06522(11) 0.93937(11) 0.0200(3) Uani 1 d . .
N2 N -0.0090(2) -0.10618(11) 0.98841(11) 0.0222(3) Uani 1 d . .
H1N2 H -0.1199(34) -0.1564(18) 1.0006(18) 0.046(6) Uiso 1 d . .
C1 C 0.2380(2) 0.26772(13) 0.78772(13) 0.0200(4) Uani 1 d . .
C2 C 0.1861(2) 0.39158(13) 0.77785(13) 0.0215(4) Uani 1 d . .
H2 H 0.1198 0.40165 0.71327 0.026 Uiso 1 calc R .
C3 C 0.3764(3) 0.45263(15) 0.77196(15) 0.0261(4) Uani 1 d . .
H3A H 0.3956 0.48306 0.70501 0.031 Uiso 1 calc R .
H3B H 0.3796 0.51329 0.82025 0.031 Uiso 1 calc R .
C4 C 0.5301(3) 0.36838(14) 0.79582(14) 0.0262(4) Uani 1 d . .
H4A H 0.6500 0.38594 0.76142 0.031 Uiso 1 calc R .
H4B H 0.5541 0.36465 0.86774 0.031 Uiso 1 calc R .
C5 C 0.4457(2) 0.26140(14) 0.75766(14) 0.0247(4) Uani 1 d . .
H5A H 0.4587 0.25594 0.68506 0.030 Uiso 1 calc R .
H5B H 0.5085 0.19769 0.78853 0.030 Uiso 1 calc R .
C6 C 0.1026(2) 0.19129(14) 0.73413(13) 0.0222(4) Uani 1 d . .
H6 H 0.0565 0.22398 0.67090 0.027 Uiso 1 calc R .
C7 C -0.0564(3) 0.18125(14) 0.80948(13) 0.0238(4) Uani 1 d . .
H7A H -0.1289 0.11284 0.79994 0.029 Uiso 1 calc R .
H7B H -0.1441 0.24416 0.80548 0.029 Uiso 1 calc R .
C8 C 0.0498(2) 0.18031(13) 0.90732(14) 0.0210(4) Uani 1 d . .
H8 H -0.0264 0.21791 0.95944 0.025 Uiso 1 calc R .
C9 C -0.0529(2) 0.00040(14) 0.96750(12) 0.0200(4) Uani 1 d . .
C10 C 0.1697(2) -0.15276(14) 0.98490(14) 0.0229(4) Uani 1 d . .
C11 C 0.3196(2) -0.07916(15) 0.96172(14) 0.0239(4) Uani 1 d . .
H11 H 0.4473 -0.10358 0.96248 0.029 Uiso 1 calc R .
C12 C 0.2789(3) 0.02523(14) 0.93874(13) 0.0217(4) Uani 1 d . .
H12 H 0.3797 0.07295 0.92144 0.026 Uiso 1 calc R .

loop_
_geom_bond_atom_site_label_1
_geom_bond_atom_site_label_2
_geom_bond_distance
_geom_bond_site_symmetry_2
_geom_bond_publ_flag
O1 C8 1.408(2) . ?
O1 C1 1.463(2) . ?
O2 C6 1.420(2) . ?
O2 H1O2 0.89(3) . ?
O3 C2 1.422(2) . ?
O3 H1O3 0.85(2) . ?
O4 C9 1.231(2) . ?
O5 C10 1.236(2) . ?
N1 C12 1.372(2) . ?
N1 C9 1.380(2) . ?
N1 C8 1.513(2) . ?
N2 C9 1.371(2) . ?
N2 C10 1.386(2) . ?
N2 H1N2 1.01(2) . ?
C1 C6 1.522(2) . ?
C1 C5 1.525(3) . ?
C1 C2 1.566(2) . ?
C2 C3 1.540(2) . ?
C2 H2 1.00 . ?
C3 C4 1.532(3) . ?
C3 H3A 0.99 . ?
C3 H3B 0.99 . ?
C4 C5 1.529(3) . ?
C4 H4A 0.99 . ?
C4 H4B 0.99 . ?
C5 H5A 0.99 . ?
C5 H5B 0.99 . ?
C6 C7 1.522(3) . ?
C6 H6 1.00 . ?
C7 C8 1.523(2) . ?
C7 H7A 0.99 . ?
C7 H7B 0.99 . ?
C8 H8 1.00 . ?
C10 C11 1.425(3) . ?
C11 C12 1.347(3) . ?
C11 H11 0.95 . ?
C12 H12 0.95 . ?

loop_
_cod_related_entry_id
_cod_related_entry_database
_cod_related_entry_code
1 ChemSpider 9645990
